data_7131528
loop_
_publ_author_name
'Jackson, Ross A.'
'Matthews, Aidan J. R.'
'Vasko, Petra'
'Mahon, Mary F.'
'Hicks, Jamie'
'Liptrot, David J.'

_publ_section_title
;
 An acyclic aluminyl anion.
;
_journal_issue 35
_journal_name_full 'Chemical communications (Cambridge, England)'
_journal_page_first 5277
_journal_page_last 5280
_journal_paper_doi 10.1039/d3cc01317k
_journal_volume 59
_journal_year 2023
_chemical_formula_moiety 'C30 H52 Al I N2 Si2'
_chemical_formula_sum 'C30 H52 Al I N2 Si2'
_chemical_formula_weight 650.79
_space_group_crystal_system triclinic
_space_group_IT_number 2
_space_group_name_Hall '-P 1'
_space_group_name_H-M_alt 'P -1'
_atom_sites_solution_hydrogens geom
_atom_sites_solution_primary dual
_audit_creation_date 2022-08-04
_audit_creation_method
;
Olex2 1.5
(compiled 2022.04.07 svn.rca3783a0 for OlexSys, GUI svn.r6498)
;
_audit_update_record
;
2022-11-09 deposited with the CCDC.	2023-04-06 downloaded from the CCDC.
;
_cell_angle_alpha 89.292(4)
_cell_angle_beta 83.539(4)
_cell_angle_gamma 66.374(6)
_cell_formula_units_Z 2
_cell_length_a 10.1072(6)
_cell_length_b 10.2573(6)
_cell_length_c 17.9608(8)
_cell_measurement_reflns_used 6323
_cell_measurement_temperature 149.9(7)
_cell_measurement_theta_max 29.7050
_cell_measurement_theta_min 3.6540
_cell_volume 1694.04(18)
_computing_cell_refinement 'CrysAlisPro 1.171.41.93a (Rigaku OD, 2020)'
_computing_data_collection 'CrysAlisPro 1.171.41.93a (Rigaku OD, 2020)'
_computing_data_reduction 'CrysAlisPro 1.171.41.93a (Rigaku OD, 2020)'
_computing_molecular_graphics 'Olex2 1.5 (Dolomanov et al., 2009)'
_computing_publication_material 'Olex2 1.5 (Dolomanov et al., 2009)'
_computing_structure_refinement 'SHELXL 2014/3 (Sheldrick, 2015)'
_computing_structure_solution 'SHELXT  (Sheldrick, 2015)'
_diffrn_ambient_environment N~2~
_diffrn_ambient_temperature 149.9(7)
_diffrn_detector 'CCD plate'
_diffrn_detector_area_resol_mean 8.0734
_diffrn_detector_type EosS2
_diffrn_measured_fraction_theta_full 0.998
_diffrn_measured_fraction_theta_max 0.852
_diffrn_measurement_device 'four-circle diffractometer'
_diffrn_measurement_device_type 'New Xcalibur, EosS2'
_diffrn_measurement_method '\w scans'
_diffrn_radiation_monochromator graphite
_diffrn_radiation_probe x-ray
_diffrn_radiation_type 'Mo K\a'
_diffrn_radiation_wavelength 0.71073
_diffrn_reflns_av_R_equivalents 0.0244
_diffrn_reflns_av_unetI/netI 0.0504
_diffrn_reflns_Laue_measured_fraction_full 0.998
_diffrn_reflns_Laue_measured_fraction_max 0.852
_diffrn_reflns_limit_h_max 13
_diffrn_reflns_limit_h_min -12
_diffrn_reflns_limit_k_max 11
_diffrn_reflns_limit_k_min -14
_diffrn_reflns_limit_l_max 23
_diffrn_reflns_limit_l_min -25
_diffrn_reflns_number 16043
_diffrn_reflns_point_group_measured_fraction_full 0.998
_diffrn_reflns_point_group_measured_fraction_max 0.852
_diffrn_reflns_theta_full 25.242
_diffrn_reflns_theta_max 30.279
_diffrn_reflns_theta_min 2.989
_diffrn_source 'fine-focus sealed X-ray tube'
_diffrn_source_type 'Enhance (Mo) X-ray Source'
_exptl_absorpt_coefficient_mu 1.062
_exptl_absorpt_correction_T_max 0.05167
_exptl_absorpt_correction_T_min 0.02647
_exptl_absorpt_correction_type sphere
_exptl_absorpt_process_details
;
CrysAlisPro 1.171.41.93a (Rigaku Oxford Diffraction, 2020)
Spherical absorption correction
using equivalent radius and absorption coefficient.
Empirical absorption correction using spherical harmonics,
implemented in SCALE3 ABSPACK scaling algorithm.
;
_exptl_crystal_colour colourless
_exptl_crystal_colour_primary colourless
_exptl_crystal_density_diffrn 1.276
_exptl_crystal_description block
_exptl_crystal_F_000 680
_exptl_crystal_size_max 0.244
_exptl_crystal_size_mid 0.165
_exptl_crystal_size_min 0.101
_exptl_crystal_size_rad 0.079
_refine_diff_density_max 0.785
_refine_diff_density_min -1.286
_refine_diff_density_rms 0.097
_refine_ls_extinction_method none
_refine_ls_goodness_of_fit_ref 1.035
_refine_ls_hydrogen_treatment constr
_refine_ls_matrix_type full
_refine_ls_number_parameters 339
_refine_ls_number_reflns 8652
_refine_ls_number_restraints 0
_refine_ls_restrained_S_all 1.035
_refine_ls_R_factor_all 0.0678
_refine_ls_R_factor_gt 0.0479
_refine_ls_shift/su_max 0.001
_refine_ls_shift/su_mean 0.000
_refine_ls_structure_factor_coef Fsqd
_refine_ls_weighting_details 'w=1/[\s^2^(Fo^2^)+(0.0562P)^2^+1.8440P] where P=(Fo^2^+2Fc^2^)/3'
_refine_ls_weighting_scheme calc
_refine_ls_wR_factor_gt 0.1162
_refine_ls_wR_factor_ref 0.1280
_reflns_Friedel_coverage 0.000
_reflns_number_gt 6769
_reflns_number_total 8652
_reflns_threshold_expression 'I > 2\s(I)'
_cod_data_source_file d3cc01317k2.cif
_cod_data_source_block e22djl07
_cod_depositor_comments 'Adding full bibliography for 7131527--7131531.cif.'
_cod_database_code 7131528
_shelxl_version_number 2014-3
_shelx_space_group_comment
;
The symmetry employed for this shelxl refinement is uniquely defined
by the following loop, which should always be used as a source of
symmetry information in preference to the above space-group names.
They are only intended as comments.
;
_olex2_refinement_description
;
1. Fixed Uiso
 At 1.2 times of:
  All C(H) groups
 At 1.5 times of:
  All C(H,H,H) groups
2. Uiso/Uaniso restraints and constraints
I1: within 2A with sigma of 0.01 and sigma for terminal atoms of 0.01 within 2A
3.a Ternary CH refined with riding coordinates:
 C7(H7), C19(H19), C10(H10), C22(H22)
3.b Aromatic/amide H refined with riding coordinates:
 C15(H15), C17(H17), C16(H16), C5(H5), C3(H3), C4(H4)
3.c Idealised Me refined as rotating group:
 C12(H12A,H12B,H12C), C28(H28A,H28B,H28C), C20(H20A,H20B,H20C), C8(H8A,H8B,
 H8C), C25(H25A,H25B,H25C), C23(H23A,H23B,H23C), C21(H21A,H21B,H21C), C11(H11A,
 H11B,H11C), C24(H24A,H24B,H24C), C27(H27A,H27B,H27C), C9(H9A,H9B,H9C),
 C26(H26A,H26B,H26C), C30(H30A,H30B,H30C), C29(H29A,H29B,H29C)
;

loop_
_space_group_symop_operation_xyz
'x, y, z'
'-x, -y, -z'

loop_
_atom_site_label
_atom_site_type_symbol
_atom_site_fract_x
_atom_site_fract_y
_atom_site_fract_z
_atom_site_U_iso_or_equiv
_atom_site_adp_type
_atom_site_occupancy
_atom_site_site_symmetry_order
_atom_site_calc_flag
_atom_site_refinement_flags_posn
_atom_site_refinement_flags_adp
_atom_site_refinement_flags_occupancy
_atom_site_disorder_assembly
_atom_site_disorder_group
Al1 Al 0.80782(11) 0.57956(10) 0.22210(5) 0.02148(19) Uani 1 1 d . . . . .
Si1 Si 0.62368(11) 0.64751(10) 0.08505(5) 0.0274(2) Uani 1 1 d . . . . .
Si2 Si 1.07255(10) 0.50510(10) 0.30375(5) 0.0282(2) Uani 1 1 d . . . . .
N2 N 0.8869(3) 0.6110(3) 0.30129(14) 0.0209(5) Uani 1 1 d . . . . .
N1 N 0.6869(3) 0.6997(3) 0.16309(14) 0.0215(5) Uani 1 1 d . . . . .
C13 C 0.8002(3) 0.6746(3) 0.37216(17) 0.0220(6) Uani 1 1 d . . . . .
C1 C 0.6405(3) 0.8529(3) 0.17184(17) 0.0217(6) Uani 1 1 d . . . . .
C18 C 0.7933(4) 0.8055(3) 0.40038(17) 0.0231(6) Uani 1 1 d . . . . .
C14 C 0.7237(4) 0.6042(3) 0.41456(17) 0.0243(6) Uani 1 1 d . . . . .
C7 C 0.8749(4) 0.8366(4) 0.09126(19) 0.0290(7) Uani 1 1 d . . . . .
H7 H 0.8931 0.7333 0.0915 0.035 Uiso 1 1 calc R U . . .
C19 C 0.7233(4) 0.4647(3) 0.38691(18) 0.0272(7) Uani 1 1 d . . . . .
H19 H 0.8073 0.4224 0.3470 0.033 Uiso 1 1 calc R U . . .
C6 C 0.5050(4) 0.9353(3) 0.21243(18) 0.0254(6) Uani 1 1 d . . . . .
C2 C 0.7269(4) 0.9193(3) 0.13528(17) 0.0243(6) Uani 1 1 d . . . . .
C15 C 0.6404(4) 0.6669(4) 0.48130(18) 0.0291(7) Uani 1 1 d . . . . .
H15 H 0.5882 0.6199 0.5093 0.035 Uiso 1 1 calc R U . . .
C17 C 0.7076(4) 0.8636(4) 0.46773(19) 0.0289(7) Uani 1 1 d . . . . .
H17 H 0.7017 0.9523 0.4862 0.035 Uiso 1 1 calc R U . . .
C10 C 0.4073(4) 0.8717(4) 0.25421(19) 0.0290(7) Uani 1 1 d . . . . .
H10 H 0.4527 0.7666 0.2431 0.035 Uiso 1 1 calc R U . . .
C16 C 0.6313(4) 0.7968(4) 0.50820(19) 0.0317(7) Uani 1 1 d . . . . .
H16 H 0.5732 0.8387 0.5539 0.038 Uiso 1 1 calc R U . . .
C22 C 0.8692(4) 0.8916(4) 0.35844(19) 0.0282(7) Uani 1 1 d . . . . .
H22 H 0.9392 0.8299 0.3166 0.034 Uiso 1 1 calc R U . . .
C5 C 0.4574(4) 1.0835(4) 0.2142(2) 0.0319(7) Uani 1 1 d . . . . .
H5 H 0.3659 1.1402 0.2411 0.038 Uiso 1 1 calc R U . . .
C3 C 0.6740(4) 1.0676(4) 0.13950(19) 0.0299(7) Uani 1 1 d . . . . .
H3 H 0.7316 1.1132 0.1153 0.036 Uiso 1 1 calc R U . . .
C12 C 0.3967(4) 0.8954(4) 0.3389(2) 0.0358(8) Uani 1 1 d . . . . .
H12A H 0.4947 0.8583 0.3545 0.054 Uiso 1 1 calc R U . . .
H12B H 0.3409 0.8457 0.3648 0.054 Uiso 1 1 calc R U . . .
H12C H 0.3478 0.9976 0.3518 0.054 Uiso 1 1 calc R U . . .
C28 C 1.1032(4) 0.3356(4) 0.3527(2) 0.0389(9) Uani 1 1 d . . . . .
H28A H 1.0565 0.3572 0.4045 0.058 Uiso 1 1 calc R U . . .
H28B H 1.2078 0.2800 0.3526 0.058 Uiso 1 1 calc R U . . .
H28C H 1.0614 0.2805 0.3266 0.058 Uiso 1 1 calc R U . . .
C20 C 0.5844(4) 0.4922(4) 0.3510(2) 0.0363(8) Uani 1 1 d . . . . .
H20A H 0.4995 0.5360 0.3885 0.054 Uiso 1 1 calc R U . . .
H20B H 0.5872 0.4018 0.3321 0.054 Uiso 1 1 calc R U . . .
H20C H 0.5778 0.5564 0.3093 0.054 Uiso 1 1 calc R U . . .
C4 C 0.5406(4) 1.1495(4) 0.1778(2) 0.0346(8) Uani 1 1 d . . . . .
H4 H 0.5059 1.2504 0.1793 0.042 Uiso 1 1 calc R U . . .
C8 C 0.9961(4) 0.8549(4) 0.1285(2) 0.0378(8) Uani 1 1 d . . . . .
H8A H 0.9814 0.9553 0.1283 0.057 Uiso 1 1 calc R U . . .
H8B H 1.0906 0.7970 0.1007 0.057 Uiso 1 1 calc R U . . .
H8C H 0.9936 0.8241 0.1803 0.057 Uiso 1 1 calc R U . . .
C25 C 0.7763(5) 0.5400(4) 0.0128(2) 0.0384(9) Uani 1 1 d . . . . .
H25A H 0.8265 0.5989 -0.0082 0.058 Uiso 1 1 calc R U . . .
H25B H 0.7374 0.5076 -0.0274 0.058 Uiso 1 1 calc R U . . .
H25C H 0.8450 0.4574 0.0361 0.058 Uiso 1 1 calc R U . . .
C23 C 0.9545(4) 0.9414(4) 0.4089(2) 0.0380(9) Uani 1 1 d . . . . .
H23A H 0.8866 1.0088 0.4477 0.057 Uiso 1 1 calc R U . . .
H23B H 1.0085 0.9880 0.3785 0.057 Uiso 1 1 calc R U . . .
H23C H 1.0228 0.8590 0.4325 0.057 Uiso 1 1 calc R U . . .
C21 C 0.7432(5) 0.3557(4) 0.4483(2) 0.0387(9) Uani 1 1 d . . . . .
H21A H 0.8332 0.3386 0.4700 0.058 Uiso 1 1 calc R U . . .
H21B H 0.7487 0.2662 0.4267 0.058 Uiso 1 1 calc R U . . .
H21C H 0.6605 0.3925 0.4876 0.058 Uiso 1 1 calc R U . . .
C11 C 0.2552(4) 0.9291(5) 0.2292(2) 0.0446(10) Uani 1 1 d . . . . .
H11A H 0.2070 1.0318 0.2404 0.067 Uiso 1 1 calc R U . . .
H11B H 0.1982 0.8814 0.2559 0.067 Uiso 1 1 calc R U . . .
H11C H 0.2628 0.9109 0.1751 0.067 Uiso 1 1 calc R U . . .
C24 C 0.7577(5) 1.0204(4) 0.3247(2) 0.0368(8) Uani 1 1 d . . . . .
H24A H 0.7053 0.9884 0.2915 0.055 Uiso 1 1 calc R U . . .
H24B H 0.8075 1.0728 0.2960 0.055 Uiso 1 1 calc R U . . .
H24C H 0.6886 1.0827 0.3650 0.055 Uiso 1 1 calc R U . . .
C27 C 0.5119(5) 0.5454(5) 0.1166(2) 0.0433(10) Uani 1 1 d . . . . .
H27A H 0.5701 0.4620 0.1434 0.065 Uiso 1 1 calc R U . . .
H27B H 0.4808 0.5143 0.0729 0.065 Uiso 1 1 calc R U . . .
H27C H 0.4262 0.6064 0.1501 0.065 Uiso 1 1 calc R U . . .
C9 C 0.8803(5) 0.8802(5) 0.0095(2) 0.0442(9) Uani 1 1 d . . . . .
H9A H 0.8055 0.8640 -0.0145 0.066 Uiso 1 1 calc R U . . .
H9B H 0.9763 0.8232 -0.0171 0.066 Uiso 1 1 calc R U . . .
H9C H 0.8625 0.9814 0.0078 0.066 Uiso 1 1 calc R U . . .
C26 C 0.5058(5) 0.8084(4) 0.0379(2) 0.0428(10) Uani 1 1 d . . . . .
H26A H 0.4239 0.8682 0.0739 0.064 Uiso 1 1 calc R U . . .
H26B H 0.4687 0.7791 -0.0041 0.064 Uiso 1 1 calc R U . . .
H26C H 0.5626 0.8626 0.0192 0.064 Uiso 1 1 calc R U . . .
C30 C 1.1579(5) 0.4710(5) 0.2037(2) 0.0494(11) Uani 1 1 d . . . . .
H30A H 1.1561 0.3830 0.1841 0.074 Uiso 1 1 calc R U . . .
H30B H 1.2588 0.4613 0.2011 0.074 Uiso 1 1 calc R U . . .
H30C H 1.1034 0.5508 0.1736 0.074 Uiso 1 1 calc R U . . .
C29 C 1.1686(5) 0.5908(5) 0.3546(3) 0.0572(13) Uani 1 1 d . . . . .
H29A H 1.1683 0.6750 0.3280 0.086 Uiso 1 1 calc R U . . .
H29B H 1.2692 0.5232 0.3570 0.086 Uiso 1 1 calc R U . . .
H29C H 1.1191 0.6195 0.4055 0.086 Uiso 1 1 calc R U . . .
I1 I 0.88070(3) 0.32329(3) 0.18431(2) 0.04310(10) Uani 1 1 d . . . A 2

loop_
_atom_site_aniso_label
_atom_site_aniso_U_11
_atom_site_aniso_U_22
_atom_site_aniso_U_33
_atom_site_aniso_U_23
_atom_site_aniso_U_13
_atom_site_aniso_U_12
Al1 0.0229(5) 0.0202(4) 0.0201(4) -0.0002(3) -0.0043(3) -0.0070(4)
Si1 0.0316(5) 0.0304(5) 0.0236(4) 0.0006(3) -0.0089(4) -0.0146(4)
Si2 0.0203(5) 0.0286(5) 0.0313(5) -0.0019(4) -0.0039(4) -0.0048(4)
N2 0.0194(13) 0.0216(12) 0.0199(12) -0.0005(9) -0.0032(10) -0.0061(10)
N1 0.0227(14) 0.0211(12) 0.0217(12) 0.0002(10) -0.0056(10) -0.0091(11)
C13 0.0193(15) 0.0238(14) 0.0199(14) 0.0010(11) -0.0062(11) -0.0045(12)
C1 0.0211(16) 0.0226(14) 0.0228(15) 0.0032(11) -0.0077(12) -0.0089(12)
C18 0.0227(16) 0.0222(14) 0.0233(15) 0.0018(11) -0.0058(12) -0.0071(12)
C14 0.0242(17) 0.0243(15) 0.0244(15) 0.0021(12) -0.0060(12) -0.0090(13)
C7 0.0306(19) 0.0298(17) 0.0296(17) 0.0020(13) 0.0003(13) -0.0163(15)
C19 0.0294(18) 0.0250(15) 0.0271(16) 0.0024(12) -0.0024(13) -0.0112(14)
C6 0.0234(17) 0.0261(15) 0.0270(16) 0.0023(12) -0.0056(12) -0.0095(13)
C2 0.0254(17) 0.0254(15) 0.0233(15) 0.0033(12) -0.0057(12) -0.0109(13)
C15 0.0290(18) 0.0321(17) 0.0254(16) 0.0038(13) -0.0001(13) -0.0125(15)
C17 0.0330(19) 0.0240(15) 0.0272(16) -0.0040(12) -0.0059(14) -0.0082(14)
C10 0.0226(17) 0.0293(16) 0.0337(18) -0.0010(13) 0.0009(13) -0.0101(14)
C16 0.0314(19) 0.0331(18) 0.0232(16) -0.0018(13) -0.0003(13) -0.0059(15)
C22 0.0321(19) 0.0283(16) 0.0274(16) -0.0022(13) -0.0025(13) -0.0156(14)
C5 0.0235(18) 0.0250(16) 0.0398(19) -0.0004(14) -0.0012(14) -0.0029(14)
C3 0.033(2) 0.0277(16) 0.0332(18) 0.0069(13) -0.0073(14) -0.0159(15)
C12 0.030(2) 0.039(2) 0.0358(19) 0.0062(15) -0.0020(15) -0.0117(16)
C28 0.032(2) 0.0358(19) 0.039(2) 0.0057(16) -0.0088(16) -0.0021(16)
C20 0.032(2) 0.040(2) 0.040(2) -0.0011(16) -0.0064(16) -0.0179(17)
C4 0.039(2) 0.0220(16) 0.043(2) 0.0050(14) -0.0105(16) -0.0105(15)
C8 0.028(2) 0.046(2) 0.040(2) 0.0036(17) -0.0026(15) -0.0157(17)
C25 0.046(2) 0.043(2) 0.0251(17) -0.0053(15) -0.0039(15) -0.0175(18)
C23 0.041(2) 0.037(2) 0.042(2) -0.0017(16) -0.0126(17) -0.0200(18)
C21 0.054(3) 0.0304(18) 0.0338(19) 0.0060(15) -0.0036(17) -0.0203(18)
C11 0.030(2) 0.061(3) 0.047(2) 0.0043(19) -0.0073(17) -0.022(2)
C24 0.049(2) 0.0305(18) 0.038(2) 0.0038(15) -0.0141(17) -0.0210(17)
C27 0.050(3) 0.052(2) 0.044(2) 0.0019(18) -0.0128(18) -0.036(2)
C9 0.041(2) 0.056(3) 0.033(2) 0.0000(17) 0.0037(16) -0.019(2)
C26 0.048(3) 0.044(2) 0.036(2) 0.0052(17) -0.0211(18) -0.0145(19)
C30 0.041(3) 0.046(2) 0.045(2) 0.0029(19) 0.0126(19) -0.006(2)
C29 0.030(2) 0.045(2) 0.095(4) -0.008(2) -0.028(2) -0.0079(19)
I1 0.0615(2) 0.02686(13) 0.03748(15) -0.00348(9) -0.01270(12) -0.01222(12)

loop_
_atom_type_symbol
_atom_type_description
_atom_type_scat_dispersion_real
_atom_type_scat_dispersion_imag
_atom_type_scat_source
C C 0.0033 0.0016 'International Tables Vol C Tables 4.2.6.8 and 6.1.1.4'
H H 0.0000 0.0000 'International Tables Vol C Tables 4.2.6.8 and 6.1.1.4'
Al Al 0.0645 0.0514 'International Tables Vol C Tables 4.2.6.8 and 6.1.1.4'
I I -0.4742 1.8119 'International Tables Vol C Tables 4.2.6.8 and 6.1.1.4'
N N 0.0061 0.0033 'International Tables Vol C Tables 4.2.6.8 and 6.1.1.4'
Si Si 0.0817 0.0704 'International Tables Vol C Tables 4.2.6.8 and 6.1.1.4'

loop_
_geom_angle_atom_site_label_1
_geom_angle_atom_site_label_2
_geom_angle_atom_site_label_3
_geom_angle
_geom_angle_site_symmetry_1
_geom_angle_site_symmetry_3
_geom_angle_publ_flag
N2 Al1 I1 115.79(9) . . ?
N1 Al1 N2 131.35(12) . . ?
N1 Al1 I1 112.86(9) . . ?
N1 Si1 C25 112.13(16) . . ?
N1 Si1 C27 110.32(16) . . ?
N1 Si1 C26 109.82(15) . . ?
C27 Si1 C25 110.1(2) . . ?
C26 Si1 C25 106.68(19) . . ?
C26 Si1 C27 107.6(2) . . ?
N2 Si2 C28 112.24(16) . . ?
N2 Si2 C30 106.37(17) . . ?
N2 Si2 C29 114.07(17) . . ?
C28 Si2 C30 111.62(19) . . ?
C29 Si2 C28 104.6(2) . . ?
C29 Si2 C30 107.9(2) . . ?
Si2 N2 Al1 116.11(14) . . ?
C13 N2 Al1 122.5(2) . . ?
C13 N2 Si2 117.33(19) . . ?
Si1 N1 Al1 124.76(15) . . ?
C1 N1 Al1 121.58(19) . . ?
C1 N1 Si1 113.48(19) . . ?
C18 C13 N2 120.9(3) . . ?
C18 C13 C14 119.0(3) . . ?
C14 C13 N2 120.1(3) . . ?
C6 C1 N1 119.8(3) . . ?
C6 C1 C2 120.3(3) . . ?
C2 C1 N1 119.7(3) . . ?
C13 C18 C22 123.2(3) . . ?
C17 C18 C13 119.0(3) . . ?
C17 C18 C22 117.7(3) . . ?
C13 C14 C19 121.9(3) . . ?
C15 C14 C13 119.4(3) . . ?
C15 C14 C19 118.6(3) . . ?
C2 C7 H7 107.9 . . ?
C2 C7 C8 110.9(3) . . ?
C2 C7 C9 112.0(3) . . ?
C8 C7 H7 107.9 . . ?
C9 C7 H7 107.9 . . ?
C9 C7 C8 110.0(3) . . ?
C14 C19 H19 107.4 . . ?
C14 C19 C20 110.5(3) . . ?
C14 C19 C21 113.1(3) . . ?
C20 C19 H19 107.4 . . ?
C21 C19 H19 107.4 . . ?
C21 C19 C20 110.8(3) . . ?
C1 C6 C10 123.4(3) . . ?
C5 C6 C1 118.5(3) . . ?
C5 C6 C10 118.1(3) . . ?
C1 C2 C7 123.0(3) . . ?
C3 C2 C1 118.5(3) . . ?
C3 C2 C7 118.4(3) . . ?
C14 C15 H15 119.2 . . ?
C14 C15 C16 121.6(3) . . ?
C16 C15 H15 119.2 . . ?
C18 C17 H17 119.0 . . ?
C16 C17 C18 122.1(3) . . ?
C16 C17 H17 119.0 . . ?
C6 C10 H10 107.6 . . ?
C6 C10 C12 111.0(3) . . ?
C6 C10 C11 112.7(3) . . ?
C12 C10 H10 107.6 . . ?
C11 C10 H10 107.6 . . ?
C11 C10 C12 110.0(3) . . ?
C15 C16 H16 120.5 . . ?
C17 C16 C15 118.9(3) . . ?
C17 C16 H16 120.5 . . ?
C18 C22 H22 108.3 . . ?
C18 C22 C23 112.6(3) . . ?
C23 C22 H22 108.3 . . ?
C24 C22 C18 109.8(3) . . ?
C24 C22 H22 108.3 . . ?
C24 C22 C23 109.5(3) . . ?
C6 C5 H5 119.2 . . ?
C4 C5 C6 121.5(3) . . ?
C4 C5 H5 119.2 . . ?
C2 C3 H3 119.2 . . ?
C4 C3 C2 121.7(3) . . ?
C4 C3 H3 119.2 . . ?
C10 C12 H12A 109.5 . . ?
C10 C12 H12B 109.5 . . ?
C10 C12 H12C 109.5 . . ?
H12A C12 H12B 109.5 . . ?
H12A C12 H12C 109.5 . . ?
H12B C12 H12C 109.5 . . ?
Si2 C28 H28A 109.5 . . ?
Si2 C28 H28B 109.5 . . ?
Si2 C28 H28C 109.5 . . ?
H28A C28 H28B 109.5 . . ?
H28A C28 H28C 109.5 . . ?
H28B C28 H28C 109.5 . . ?
C19 C20 H20A 109.5 . . ?
C19 C20 H20B 109.5 . . ?
C19 C20 H20C 109.5 . . ?
H20A C20 H20B 109.5 . . ?
H20A C20 H20C 109.5 . . ?
H20B C20 H20C 109.5 . . ?
C5 C4 H4 120.3 . . ?
C3 C4 C5 119.4(3) . . ?
C3 C4 H4 120.3 . . ?
C7 C8 H8A 109.5 . . ?
C7 C8 H8B 109.5 . . ?
C7 C8 H8C 109.5 . . ?
H8A C8 H8B 109.5 . . ?
H8A C8 H8C 109.5 . . ?
H8B C8 H8C 109.5 . . ?
Si1 C25 H25A 109.5 . . ?
Si1 C25 H25B 109.5 . . ?
Si1 C25 H25C 109.5 . . ?
H25A C25 H25B 109.5 . . ?
H25A C25 H25C 109.5 . . ?
H25B C25 H25C 109.5 . . ?
C22 C23 H23A 109.5 . . ?
C22 C23 H23B 109.5 . . ?
C22 C23 H23C 109.5 . . ?
H23A C23 H23B 109.5 . . ?
H23A C23 H23C 109.5 . . ?
H23B C23 H23C 109.5 . . ?
C19 C21 H21A 109.5 . . ?
C19 C21 H21B 109.5 . . ?
C19 C21 H21C 109.5 . . ?
H21A C21 H21B 109.5 . . ?
H21A C21 H21C 109.5 . . ?
H21B C21 H21C 109.5 . . ?
C10 C11 H11A 109.5 . . ?
C10 C11 H11B 109.5 . . ?
C10 C11 H11C 109.5 . . ?
H11A C11 H11B 109.5 . . ?
H11A C11 H11C 109.5 . . ?
H11B C11 H11C 109.5 . . ?
C22 C24 H24A 109.5 . . ?
C22 C24 H24B 109.5 . . ?
C22 C24 H24C 109.5 . . ?
H24A C24 H24B 109.5 . . ?
H24A C24 H24C 109.5 . . ?
H24B C24 H24C 109.5 . . ?
Si1 C27 H27A 109.5 . . ?
Si1 C27 H27B 109.5 . . ?
Si1 C27 H27C 109.5 . . ?
H27A C27 H27B 109.5 . . ?
H27A C27 H27C 109.5 . . ?
H27B C27 H27C 109.5 . . ?
C7 C9 H9A 109.5 . . ?
C7 C9 H9B 109.5 . . ?
C7 C9 H9C 109.5 . . ?
H9A C9 H9B 109.5 . . ?
H9A C9 H9C 109.5 . . ?
H9B C9 H9C 109.5 . . ?
Si1 C26 H26A 109.5 . . ?
Si1 C26 H26B 109.5 . . ?
Si1 C26 H26C 109.5 . . ?
H26A C26 H26B 109.5 . . ?
H26A C26 H26C 109.5 . . ?
H26B C26 H26C 109.5 . . ?
Si2 C30 H30A 109.5 . . ?
Si2 C30 H30B 109.5 . . ?
Si2 C30 H30C 109.5 . . ?
H30A C30 H30B 109.5 . . ?
H30A C30 H30C 109.5 . . ?
H30B C30 H30C 109.5 . . ?
Si2 C29 H29A 109.5 . . ?
Si2 C29 H29B 109.5 . . ?
Si2 C29 H29C 109.5 . . ?
H29A C29 H29B 109.5 . . ?
H29A C29 H29C 109.5 . . ?
H29B C29 H29C 109.5 . . ?

loop_
_geom_bond_atom_site_label_1
_geom_bond_atom_site_label_2
_geom_bond_distance
_geom_bond_site_symmetry_2
_geom_bond_publ_flag
Al1 N2 1.800(3) . ?
Al1 N1 1.785(3) . ?
Al1 I1 2.5085(9) . ?
Si1 N1 1.776(3) . ?
Si1 C25 1.871(4) . ?
Si1 C27 1.866(4) . ?
Si1 C26 1.864(4) . ?
Si2 N2 1.757(3) . ?
Si2 C28 1.866(4) . ?
Si2 C30 1.877(4) . ?
Si2 C29 1.858(4) . ?
N2 C13 1.458(4) . ?
N1 C1 1.453(4) . ?
C13 C18 1.414(4) . ?
C13 C14 1.415(4) . ?
C1 C6 1.408(5) . ?
C1 C2 1.412(4) . ?
C18 C17 1.392(5) . ?
C18 C22 1.527(5) . ?
C14 C19 1.522(4) . ?
C14 C15 1.385(5) . ?
C7 H7 1.0000 . ?
C7 C2 1.522(5) . ?
C7 C8 1.535(5) . ?
C7 C9 1.531(5) . ?
C19 H19 1.0000 . ?
C19 C20 1.532(5) . ?
C19 C21 1.532(5) . ?
C6 C10 1.517(5) . ?
C6 C5 1.399(5) . ?
C2 C3 1.396(5) . ?
C15 H15 0.9500 . ?
C15 C16 1.388(5) . ?
C17 H17 0.9500 . ?
C17 C16 1.370(5) . ?
C10 H10 1.0000 . ?
C10 C12 1.529(5) . ?
C10 C11 1.529(5) . ?
C16 H16 0.9500 . ?
C22 H22 1.0000 . ?
C22 C23 1.537(4) . ?
C22 C24 1.524(5) . ?
C5 H5 0.9500 . ?
C5 C4 1.383(5) . ?
C3 H3 0.9500 . ?
C3 C4 1.377(5) . ?
C12 H12A 0.9800 . ?
C12 H12B 0.9800 . ?
C12 H12C 0.9800 . ?
C28 H28A 0.9800 . ?
C28 H28B 0.9800 . ?
C28 H28C 0.9800 . ?
C20 H20A 0.9800 . ?
C20 H20B 0.9800 . ?
C20 H20C 0.9800 . ?
C4 H4 0.9500 . ?
C8 H8A 0.9800 . ?
C8 H8B 0.9800 . ?
C8 H8C 0.9800 . ?
C25 H25A 0.9800 . ?
C25 H25B 0.9800 . ?
C25 H25C 0.9800 . ?
C23 H23A 0.9800 . ?
C23 H23B 0.9800 . ?
C23 H23C 0.9800 . ?
C21 H21A 0.9800 . ?
C21 H21B 0.9800 . ?
C21 H21C 0.9800 . ?
C11 H11A 0.9800 . ?
C11 H11B 0.9800 . ?
C11 H11C 0.9800 . ?
C24 H24A 0.9800 . ?
C24 H24B 0.9800 . ?
C24 H24C 0.9800 . ?
C27 H27A 0.9800 . ?
C27 H27B 0.9800 . ?
C27 H27C 0.9800 . ?
C9 H9A 0.9800 . ?
C9 H9B 0.9800 . ?
C9 H9C 0.9800 . ?
C26 H26A 0.9800 . ?
C26 H26B 0.9800 . ?
C26 H26C 0.9800 . ?
C30 H30A 0.9800 . ?
C30 H30B 0.9800 . ?
C30 H30C 0.9800 . ?
C29 H29A 0.9800 . ?
C29 H29B 0.9800 . ?
C29 H29C 0.9800 . ?

loop_
_geom_torsion_atom_site_label_1
_geom_torsion_atom_site_label_2
_geom_torsion_atom_site_label_3
_geom_torsion_atom_site_label_4
_geom_torsion
_geom_torsion_site_symmetry_1
_geom_torsion_site_symmetry_2
_geom_torsion_site_symmetry_3
_geom_torsion_site_symmetry_4
_geom_torsion_publ_flag
Al1 N2 C13 C18 -118.5(3) . . . . ?
Al1 N2 C13 C14 62.7(3) . . . . ?
Al1 N1 C1 C6 -98.0(3) . . . . ?
Al1 N1 C1 C2 86.3(3) . . . . ?
Si1 N1 C1 C6 86.6(3) . . . . ?
Si1 N1 C1 C2 -89.1(3) . . . . ?
Si2 N2 C13 C18 85.2(3) . . . . ?
Si2 N2 C13 C14 -93.6(3) . . . . ?
N2 Al1 N1 Si1 178.27(15) . . . . ?
N2 Al1 N1 C1 3.5(3) . . . . ?
N2 C13 C18 C17 179.1(3) . . . . ?
N2 C13 C18 C22 2.5(5) . . . . ?
N2 C13 C14 C19 -2.6(4) . . . . ?
N2 C13 C14 C15 -179.2(3) . . . . ?
N1 Al1 N2 Si2 -136.07(16) . . . . ?
N1 Al1 N2 C13 67.3(3) . . . . ?
N1 C1 C6 C10 5.4(5) . . . . ?
N1 C1 C6 C5 -174.3(3) . . . . ?
N1 C1 C2 C7 -5.0(4) . . . . ?
N1 C1 C2 C3 174.8(3) . . . . ?
C13 C18 C17 C16 1.0(5) . . . . ?
C13 C18 C22 C23 -132.6(3) . . . . ?
C13 C18 C22 C24 105.1(4) . . . . ?
C13 C14 C19 C20 -98.4(4) . . . . ?
C13 C14 C19 C21 136.7(3) . . . . ?
C13 C14 C15 C16 -0.7(5) . . . . ?
C1 C6 C10 C12 112.5(4) . . . . ?
C1 C6 C10 C11 -123.6(4) . . . . ?
C1 C6 C5 C4 -0.5(5) . . . . ?
C1 C2 C3 C4 -0.3(5) . . . . ?
C18 C13 C14 C19 178.6(3) . . . . ?
C18 C13 C14 C15 2.0(5) . . . . ?
C18 C17 C16 C15 0.3(5) . . . . ?
C14 C13 C18 C17 -2.1(4) . . . . ?
C14 C13 C18 C22 -178.7(3) . . . . ?
C14 C15 C16 C17 -0.4(5) . . . . ?
C7 C2 C3 C4 179.5(3) . . . . ?
C19 C14 C15 C16 -177.4(3) . . . . ?
C6 C1 C2 C7 179.3(3) . . . . ?
C6 C1 C2 C3 -0.9(4) . . . . ?
C6 C5 C4 C3 -0.7(6) . . . . ?
C2 C1 C6 C10 -178.9(3) . . . . ?
C2 C1 C6 C5 1.3(5) . . . . ?
C2 C3 C4 C5 1.1(5) . . . . ?
C15 C14 C19 C20 78.2(4) . . . . ?
C15 C14 C19 C21 -46.7(4) . . . . ?
C17 C18 C22 C23 50.8(4) . . . . ?
C17 C18 C22 C24 -71.6(4) . . . . ?
C10 C6 C5 C4 179.7(3) . . . . ?
C22 C18 C17 C16 177.8(3) . . . . ?
C5 C6 C10 C12 -67.8(4) . . . . ?
C5 C6 C10 C11 56.2(4) . . . . ?
C28 Si2 N2 Al1 -89.2(2) . . . . ?
C28 Si2 N2 C13 68.6(3) . . . . ?
C8 C7 C2 C1 -115.0(3) . . . . ?
C8 C7 C2 C3 65.3(4) . . . . ?
C25 Si1 N1 Al1 -59.4(2) . . . . ?
C25 Si1 N1 C1 115.8(2) . . . . ?
C27 Si1 N1 Al1 63.7(3) . . . . ?
C27 Si1 N1 C1 -121.1(3) . . . . ?
C9 C7 C2 C1 121.7(3) . . . . ?
C9 C7 C2 C3 -58.1(4) . . . . ?
C26 Si1 N1 Al1 -177.8(2) . . . . ?
C26 Si1 N1 C1 -2.6(3) . . . . ?
C30 Si2 N2 Al1 33.1(2) . . . . ?
C30 Si2 N2 C13 -169.0(2) . . . . ?
C29 Si2 N2 Al1 152.0(2) . . . . ?
C29 Si2 N2 C13 -50.1(3) . . . . ?
I1 Al1 N2 Si2 42.61(18) . . . . ?
I1 Al1 N2 C13 -114.0(2) . . . . ?
I1 Al1 N1 Si1 -0.4(2) . . . . ?
I1 Al1 N1 C1 -175.2(2) . . . . ?
